data_7103232
loop_
_publ_author_name
'Yang, Xiaoping'
'Jones, Richard A'
'Wong, Wai-Kwok'

_publ_section_title
;
 Anion dependant self-assembly and the first X-ray structure of a
 neutral homoleptic lanthanide salen complex Tb4(salen)6.
;
_journal_issue 28
_journal_name_full 'Chemical communications (Cambridge, England)'
_journal_page_first 3266
_journal_page_last 3268
_journal_paper_doi 10.1039/b803901a
_journal_year 2008
_chemical_formula_sum 'C50 H52 N8 O14 Tb2'
_chemical_formula_weight 1306.84
_chemical_name_systematic
;
?
;
_space_group_IT_number 14
_symmetry_cell_setting monoclinic
_symmetry_space_group_name_Hall '-P 2ybc'
_symmetry_space_group_name_H-M 'P 1 21/c 1'
_atom_sites_solution_hydrogens geom
_atom_sites_solution_primary direct
_atom_sites_solution_secondary difmap
_audit_creation_method SHELXL-97
_cell_angle_alpha 90.00
_cell_angle_beta 103.33(3)
_cell_angle_gamma 90.00
_cell_formula_units_Z 2
_cell_length_a 12.267(3)
_cell_length_b 10.542(2)
_cell_length_c 20.449(4)
_cell_measurement_reflns_used CCD
_cell_measurement_temperature 153(2)
_cell_volume 2573.1(9)
_computing_cell_refinement 'Collect software, Nonius B.V. 1998'
_computing_data_collection 'Collect software, Nonius B.V. 1998'
_computing_data_reduction
;
DENZO and Scalepack (Otwinoski and Minor, 1997)
;
_computing_molecular_graphics 'XL SHELXTL/PC, Siemens Analytical'
_computing_structure_refinement 'XL SHELXTL/PC, Siemens Analytical'
_computing_structure_solution
;
SIR97 - Altomare A., Burla M.C., Camalli M., Cascarano G.L., Giacovazzo
C.,
Guagliardi A., Moliterni A.G.G., Polidori G.,Spagna R.
;
_diffrn_ambient_temperature 153(2)
_diffrn_measured_fraction_theta_full 0.980
_diffrn_measured_fraction_theta_max 0.980
_diffrn_measurement_device_type CCD
_diffrn_measurement_method \w-scans
_diffrn_radiation_monochromator graphite
_diffrn_radiation_source 'fine-focus sealed tube'
_diffrn_radiation_type MoK\a
_diffrn_radiation_wavelength 0.71073
_diffrn_reflns_av_R_equivalents 0.0281
_diffrn_reflns_av_sigmaI/netI 0.0429
_diffrn_reflns_limit_h_max 14
_diffrn_reflns_limit_h_min -14
_diffrn_reflns_limit_k_max 10
_diffrn_reflns_limit_k_min -12
_diffrn_reflns_limit_l_max 24
_diffrn_reflns_limit_l_min -24
_diffrn_reflns_number 7747
_diffrn_reflns_theta_full 25.00
_diffrn_reflns_theta_max 25.00
_diffrn_reflns_theta_min 3.41
_exptl_absorpt_coefficient_mu 2.800
_exptl_absorpt_correction_T_max 0.8500
_exptl_absorpt_correction_T_min 0.6327
_exptl_absorpt_correction_type gaussian
_exptl_absorpt_process_details
;
Absorption correction given as Gaussian
;
_exptl_crystal_colour Yellow
_exptl_crystal_density_diffrn 1.687
_exptl_crystal_density_method 'not measured'
_exptl_crystal_description Block
_exptl_crystal_F_000 1300
_exptl_crystal_size_max 0.18
_exptl_crystal_size_mid 0.12
_exptl_crystal_size_min 0.06
_refine_diff_density_max 0.948
_refine_diff_density_min -1.136
_refine_diff_density_rms 0.099
_refine_ls_extinction_coef 0.0066(2)
_refine_ls_extinction_method SHELXL
_refine_ls_goodness_of_fit_ref 1.046
_refine_ls_hydrogen_treatment constr
_refine_ls_matrix_type full
_refine_ls_number_parameters 334
_refine_ls_number_reflns 4448
_refine_ls_number_restraints 0
_refine_ls_restrained_S_all 1.046
_refine_ls_R_factor_all 0.0515
_refine_ls_R_factor_gt 0.0320
_refine_ls_shift/su_max 0.001
_refine_ls_shift/su_mean 0.000
_refine_ls_structure_factor_coef Fsqd
_refine_ls_weighting_details 'calc w=1/[\s^2^(Fo^2^)+(0.0638P)^2^+1.2517P] where P=(Fo^2^+2Fc^2^)/3'
_refine_ls_weighting_scheme calc
_refine_ls_wR_factor_gt 0.0797
_refine_ls_wR_factor_ref 0.0905
_reflns_number_gt 3165
_reflns_number_total 4448
_reflns_threshold_expression >2sigma(I)
_cod_data_source_file b803901a.txt
_cod_data_source_block complex-2
_cod_depositor_comments
;
The following automatic conversions were performed:
'_symmetry_cell_setting' value 'Monoclinic' changed to 'monoclinic'
according to '/home/saulius/struct/CIF-dictionaries/cif_core.dic'
dictionary named 'cif_core.dic' version 2.4.1 from
2010-06-29.

'_exptl_absorpt_correction_type' value 'Gaussian' changed to
'gaussian' according to
'/home/saulius/struct/CIF-dictionaries/cif_core.dic' dictionary named
'cif_core.dic' version 2.4.1 from 2010-06-29.

Automatic conversion script
Id: cif_fix_enum 1527 2010-12-29 10:47:43Z saulius 
;
_cod_original_sg_symbol_H-M P2(1)/c
_cod_database_code 7103232

loop_
_symmetry_equiv_pos_as_xyz
'x, y, z'
'-x, y+1/2, -z+1/2'
'-x, -y, -z'
'x, -y-1/2, z-1/2'

loop_
_atom_site_label
_atom_site_type_symbol
_atom_site_fract_x
_atom_site_fract_y
_atom_site_fract_z
_atom_site_U_iso_or_equiv
_atom_site_adp_type
_atom_site_occupancy
_atom_site_symmetry_multiplicity
_atom_site_calc_flag
_atom_site_refinement_flags
_atom_site_disorder_assembly
_atom_site_disorder_group
Tb1 Tb 0.666921(16) 0.74888(2) 0.216313(10) 0.02465(10) Uani 1 1 d . . .
N1 N 0.7481(4) 0.9605(4) 0.2336(2) 0.0422(11) Uani 1 1 d . . .
N2 N 0.5651(4) 0.9003(4) 0.1291(2) 0.0459(12) Uani 1 1 d . . .
O1 O 0.8269(3) 0.7275(3) 0.28710(18) 0.0454(11) Uani 1 1 d . . .
O2 O 0.5191(3) 0.6483(3) 0.15941(18) 0.0439(9) Uani 1 1 d . . .
O3 O 0.5207(3) 0.8636(3) 0.25589(19) 0.0466(9) Uani 1 1 d . . .
N3 N 0.5235(4) 0.7960(5) 0.3076(2) 0.0403(11) Uani 1 1 d . . .
O4 O 0.6001(3) 0.7138(4) 0.32131(19) 0.0470(10) Uani 1 1 d . . .
O5 O 0.4552(3) 0.8117(4) 0.34270(19) 0.0501(10) Uani 1 1 d . . .
C1 C 0.9223(4) 0.7834(5) 0.3085(3) 0.0387(13) Uani 1 1 d . . .
C2 C 1.0153(4) 0.7172(6) 0.3431(3) 0.0438(15) Uani 1 1 d . . .
H2A H 1.0074 0.6311 0.3509 0.053 Uiso 1 1 calc R . .
C3 C 1.1188(5) 0.7719(6) 0.3666(3) 0.0500(16) Uani 1 1 d . . .
H3A H 1.1796 0.7227 0.3879 0.060 Uiso 1 1 calc R . .
C4 C 1.1318(5) 0.9017(7) 0.3581(3) 0.0606(17) Uani 1 1 d . . .
H4A H 1.2007 0.9402 0.3749 0.073 Uiso 1 1 calc R . .
C5 C 1.0422(5) 0.9721(6) 0.3248(3) 0.0542(16) Uani 1 1 d . . .
H5A H 1.0514 1.0585 0.3184 0.065 Uiso 1 1 calc R . .
C6 C 0.9368(4) 0.9161(5) 0.3000(3) 0.0407(13) Uani 1 1 d . . .
C7 C 0.8469(5) 0.9966(5) 0.2651(3) 0.0446(14) Uani 1 1 d . . .
H7A H 0.8616 1.0831 0.2653 0.053 Uiso 1 1 calc R . .
C8 C 0.6733(4) 1.0618(5) 0.1998(3) 0.0458(14) Uani 1 1 d . . .
H8A H 0.7148 1.1403 0.2005 0.055 Uiso 1 1 calc R . .
H8B H 0.6133 1.0758 0.2227 0.055 Uiso 1 1 calc R . .
C9 C 0.6253(5) 1.0200(5) 0.1277(3) 0.0506(15) Uani 1 1 d . . .
H9A H 0.5746 1.0842 0.1039 0.061 Uiso 1 1 calc R . .
H9B H 0.6853 1.0083 0.1045 0.061 Uiso 1 1 calc R . .
C10 C 0.4646(5) 0.8931(6) 0.0932(3) 0.0484(15) Uani 1 1 d . . .
H10A H 0.4376 0.9638 0.0673 0.058 Uiso 1 1 calc R . .
C11 C 0.3888(4) 0.7863(6) 0.0887(3) 0.0410(13) Uani 1 1 d . . .
C12 C 0.2811(5) 0.8015(7) 0.0476(3) 0.0551(16) Uani 1 1 d . . .
H12A H 0.2632 0.8769 0.0239 0.066 Uiso 1 1 calc R . .
C13 C 0.2009(5) 0.7074(7) 0.0414(3) 0.0624(18) Uani 1 1 d . . .
H13A H 0.1307 0.7181 0.0128 0.075 Uiso 1 1 calc R . .
C14 C 0.2267(5) 0.5960(7) 0.0788(3) 0.0570(17) Uani 1 1 d . . .
H14A H 0.1727 0.5331 0.0763 0.068 Uiso 1 1 calc R . .
C15 C 0.3324(4) 0.5791(6) 0.1195(3) 0.0434(13) Uani 1 1 d . . .
H15A H 0.3484 0.5047 0.1443 0.052 Uiso 1 1 calc R . .
C16 C 0.4169(4) 0.6722(5) 0.1244(3) 0.0407(13) Uani 1 1 d . . .
N1' N 0.5933(3) 0.6396(4) 0.0209(2) 0.0396(10) Uani 1 1 d . . .
O1' O 0.7420(3) 0.7156(3) 0.12991(18) 0.0402(9) Uani 1 1 d . . .
H1'B H 0.7224 0.6334 0.1153 0.048 Uiso 1 1 calc R . .
C1' C 0.8016(4) 0.7605(4) 0.0906(3) 0.0342(12) Uani 1 1 d . . .
C2' C 0.9054(4) 0.8200(5) 0.1155(3) 0.0428(13) Uani 1 1 d . . .
H2'A H 0.9319 0.8284 0.1618 0.051 Uiso 1 1 calc R . .
C3' C 0.9678(5) 0.8657(5) 0.0740(3) 0.0474(14) Uani 1 1 d . . .
H3'A H 1.0365 0.9037 0.0923 0.057 Uiso 1 1 calc R . .
C4' C 0.9305(5) 0.8565(6) 0.0033(3) 0.0493(15) Uani 1 1 d . . .
H4'A H 0.9737 0.8895 -0.0245 0.059 Uiso 1 1 calc R . .
C5' C 0.8316(5) 0.7996(6) -0.0234(3) 0.0448(14) Uani 1 1 d . . .
H5'A H 0.8072 0.7917 -0.0698 0.054 Uiso 1 1 calc R . .
C6' C 0.7645(4) 0.7515(5) 0.0193(3) 0.0373(12) Uani 1 1 d . . .
C7' C 0.6626(4) 0.6891(6) -0.0110(3) 0.0427(13) Uani 1 1 d . . .
H7'A H 0.6442 0.6833 -0.0576 0.051 Uiso 1 1 calc R . .
C8' C 0.4946(4) 0.5677(5) -0.0130(3) 0.0425(13) Uani 1 1 d . . .
H8'B H 0.4886 0.5681 -0.0612 0.064 Uiso 1 1 calc R . .
H8'C H 0.4276 0.6064 -0.0043 0.064 Uiso 1 1 calc R . .
C17 C 0.7531(5) 0.4521(6) 0.2875(3) 0.0525(15) Uani 1 1 d . . .
H17A H 0.7361 0.3641 0.2783 0.079 Uiso 1 1 calc R . .
H17B H 0.7378 0.4742 0.3301 0.079 Uiso 1 1 calc R . .
H17C H 0.8309 0.4670 0.2890 0.079 Uiso 1 1 calc R . .
O6 O 0.6853(3) 0.5283(3) 0.23555(18) 0.0412(9) Uani 1 1 d . . .
H6C H 0.6265 0.4910 0.2196 0.062 Uiso 1 1 calc R . .

loop_
_atom_site_aniso_label
_atom_site_aniso_U_11
_atom_site_aniso_U_22
_atom_site_aniso_U_33
_atom_site_aniso_U_23
_atom_site_aniso_U_13
_atom_site_aniso_U_12
Tb1 0.02969(15) 0.02470(16) 0.01816(14) 0.00106(10) 0.00266(10) 0.00143(10)
N1 0.060(3) 0.033(3) 0.034(2) 0.000(2) 0.011(2) 0.003(2)
N2 0.061(3) 0.040(3) 0.034(2) 0.001(2) 0.005(2) 0.006(2)
O1 0.039(2) 0.040(3) 0.050(3) 0.0048(17) -0.0055(19) -0.0044(16)
O2 0.041(2) 0.041(2) 0.044(2) 0.0008(18) -0.0021(17) 0.0014(17)
O3 0.056(2) 0.042(2) 0.042(2) 0.0077(19) 0.0115(18) 0.0079(18)
N3 0.044(3) 0.041(3) 0.036(3) -0.009(2) 0.009(2) -0.002(2)
O4 0.053(2) 0.051(2) 0.038(2) 0.0044(19) 0.0110(18) 0.0163(19)
O5 0.050(2) 0.053(3) 0.051(2) -0.014(2) 0.0204(19) -0.002(2)
C1 0.037(3) 0.051(4) 0.025(3) -0.004(2) 0.000(2) -0.001(2)
C2 0.037(3) 0.058(4) 0.029(3) 0.011(3) -0.007(2) -0.018(3)
C3 0.044(3) 0.069(5) 0.035(3) -0.005(3) 0.005(3) 0.001(3)
C4 0.046(4) 0.068(5) 0.064(4) -0.001(4) 0.004(3) -0.016(3)
C5 0.059(4) 0.042(4) 0.058(4) -0.004(3) 0.005(3) -0.011(3)
C6 0.051(3) 0.036(3) 0.034(3) 0.003(3) 0.009(2) -0.004(3)
C7 0.059(4) 0.037(3) 0.038(3) -0.006(3) 0.012(3) -0.009(3)
C8 0.059(3) 0.034(3) 0.046(3) 0.002(3) 0.014(3) 0.001(3)
C9 0.073(4) 0.032(3) 0.044(3) 0.003(3) 0.008(3) 0.003(3)
C10 0.062(4) 0.050(4) 0.032(3) 0.006(3) 0.008(3) 0.019(3)
C11 0.041(3) 0.048(4) 0.034(3) -0.002(3) 0.007(2) 0.003(3)
C12 0.058(4) 0.064(4) 0.041(3) -0.001(3) 0.007(3) 0.019(3)
C13 0.039(3) 0.094(5) 0.048(4) 0.001(4) -0.003(3) 0.012(3)
C14 0.039(3) 0.085(5) 0.046(4) 0.005(4) 0.007(3) 0.005(3)
C15 0.044(3) 0.050(4) 0.037(3) 0.003(3) 0.010(2) 0.005(3)
C16 0.044(3) 0.045(4) 0.031(3) -0.004(3) 0.004(2) 0.009(3)
N1' 0.042(2) 0.040(3) 0.036(2) -0.003(2) 0.008(2) -0.007(2)
O1' 0.049(2) 0.034(2) 0.039(2) -0.0001(17) 0.0143(18) -0.0035(16)
C1' 0.041(3) 0.030(3) 0.033(3) 0.003(2) 0.011(2) 0.005(2)
C2' 0.047(3) 0.040(4) 0.041(3) -0.002(3) 0.008(3) 0.000(3)
C3' 0.047(3) 0.044(4) 0.051(4) -0.002(3) 0.011(3) -0.010(3)
C4' 0.054(3) 0.052(4) 0.044(3) 0.003(3) 0.013(3) -0.014(3)
C5' 0.052(3) 0.050(3) 0.034(3) 0.000(3) 0.014(3) -0.007(3)
C6' 0.043(3) 0.034(3) 0.033(3) 0.000(2) 0.006(2) 0.003(2)
C7' 0.052(3) 0.038(3) 0.035(3) 0.004(3) 0.004(2) -0.006(3)
C8' 0.049(3) 0.044(3) 0.034(3) -0.002(3) 0.008(2) -0.008(3)
C17 0.054(4) 0.044(4) 0.054(4) 0.014(3) 0.003(3) 0.005(3)
O6 0.042(2) 0.031(2) 0.045(2) 0.0042(17) -0.0008(16) -0.0008(16)

loop_
_atom_type_symbol
_atom_type_description
_atom_type_scat_dispersion_real
_atom_type_scat_dispersion_imag
_atom_type_scat_source
C C 0.0033 0.0016 'International Tables Vol C Tables 4.2.6.8 and 6.1.1.4'
H H 0.0000 0.0000 'International Tables Vol C Tables 4.2.6.8 and 6.1.1.4'
N N 0.0061 0.0033 'International Tables Vol C Tables 4.2.6.8 and 6.1.1.4'
O O 0.0106 0.0060 'International Tables Vol C Tables 4.2.6.8 and 6.1.1.4'
Tb Tb -0.1723 4.1537 'International Tables Vol C Tables 4.2.6.8 and 6.1.1.4'

loop_
_geom_angle_atom_site_label_1
_geom_angle_atom_site_label_2
_geom_angle_atom_site_label_3
_geom_angle
_geom_angle_site_symmetry_1
_geom_angle_site_symmetry_3
_geom_angle_publ_flag
O1 Tb1 O2 144.77(13) . . ?
O1 Tb1 O1' 92.15(14) . . ?
O2 Tb1 O1' 86.84(14) . . ?
O1 Tb1 O6 75.46(13) . . ?
O2 Tb1 O6 69.33(12) . . ?
O1' Tb1 O6 86.28(13) . . ?
O1 Tb1 N1 73.82(14) . . ?
O2 Tb1 N1 141.40(14) . . ?
O1' Tb1 N1 91.72(14) . . ?
O6 Tb1 N1 149.11(14) . . ?
O1 Tb1 O3 116.76(13) . . ?
O2 Tb1 O3 80.50(13) . . ?
O1' Tb1 O3 144.85(13) . . ?
O6 Tb1 O3 118.69(12) . . ?
N1 Tb1 O3 78.80(14) . . ?
O1 Tb1 O4 80.56(14) . . ?
O2 Tb1 O4 89.40(14) . . ?
O1' Tb1 O4 161.47(14) . . ?
O6 Tb1 O4 75.42(12) . . ?
N1 Tb1 O4 102.42(14) . . ?
O3 Tb1 O4 51.57(12) . . ?
O1 Tb1 N2 140.33(15) . . ?
O2 Tb1 N2 73.37(15) . . ?
O1' Tb1 N2 76.25(14) . . ?
O6 Tb1 N2 139.46(13) . . ?
N1 Tb1 N2 68.86(15) . . ?
O3 Tb1 N2 68.73(14) . . ?
O4 Tb1 N2 119.90(14) . . ?
O1 Tb1 N3 100.32(14) . . ?
O2 Tb1 N3 82.72(13) . . ?
O1' Tb1 N3 167.52(13) . . ?
O6 Tb1 N3 96.35(13) . . ?
N1 Tb1 N3 92.19(14) . . ?
O3 Tb1 N3 25.87(12) . . ?
O4 Tb1 N3 25.81(12) . . ?
N2 Tb1 N3 94.15(14) . . ?
C7 N1 C8 115.6(5) . . ?
C7 N1 Tb1 130.3(4) . . ?
C8 N1 Tb1 114.0(3) . . ?
C10 N2 C9 117.5(5) . . ?
C10 N2 Tb1 128.8(4) . . ?
C9 N2 Tb1 113.1(3) . . ?
C1 O1 Tb1 142.0(3) . . ?
C16 O2 Tb1 139.8(3) . . ?
N3 O3 Tb1 96.7(3) . . ?
O5 N3 O4 122.3(5) . . ?
O5 N3 O3 121.2(5) . . ?
O4 N3 O3 116.6(4) . . ?
O5 N3 Tb1 174.8(3) . . ?
O4 N3 Tb1 59.5(2) . . ?
O3 N3 Tb1 57.4(2) . . ?
N3 O4 Tb1 94.7(3) . . ?
O1 C1 C2 121.2(5) . . ?
O1 C1 C6 122.3(5) . . ?
C2 C1 C6 116.5(5) . . ?
C3 C2 C1 123.5(6) . . ?
C3 C2 H2A 118.3 . . ?
C1 C2 H2A 118.3 . . ?
C2 C3 C4 119.4(6) . . ?
C2 C3 H3A 120.3 . . ?
C4 C3 H3A 120.3 . . ?
C5 C4 C3 119.6(6) . . ?
C5 C4 H4A 120.2 . . ?
C3 C4 H4A 120.2 . . ?
C4 C5 C6 121.1(6) . . ?
C4 C5 H5A 119.4 . . ?
C6 C5 H5A 119.4 . . ?
C5 C6 C1 119.9(5) . . ?
C5 C6 C7 117.8(5) . . ?
C1 C6 C7 122.3(5) . . ?
N1 C7 C6 126.6(5) . . ?
N1 C7 H7A 116.7 . . ?
C6 C7 H7A 116.7 . . ?
N1 C8 C9 107.8(4) . . ?
N1 C8 H8A 110.2 . . ?
C9 C8 H8A 110.2 . . ?
N1 C8 H8B 110.2 . . ?
C9 C8 H8B 110.2 . . ?
H8A C8 H8B 108.5 . . ?
N2 C9 C8 108.3(5) . . ?
N2 C9 H9A 110.0 . . ?
C8 C9 H9A 110.0 . . ?
N2 C9 H9B 110.0 . . ?
C8 C9 H9B 110.0 . . ?
H9A C9 H9B 108.4 . . ?
N2 C10 C11 126.9(5) . . ?
N2 C10 H10A 116.6 . . ?
C11 C10 H10A 116.6 . . ?
C12 C11 C16 119.6(6) . . ?
C12 C11 C10 116.8(6) . . ?
C16 C11 C10 123.6(5) . . ?
C13 C12 C11 121.7(6) . . ?
C13 C12 H12A 119.2 . . ?
C11 C12 H12A 119.2 . . ?
C12 C13 C14 119.1(6) . . ?
C12 C13 H13A 120.4 . . ?
C14 C13 H13A 120.4 . . ?
C15 C14 C13 120.0(6) . . ?
C15 C14 H14A 120.0 . . ?
C13 C14 H14A 120.0 . . ?
C14 C15 C16 121.7(6) . . ?
C14 C15 H15A 119.2 . . ?
C16 C15 H15A 119.2 . . ?
O2 C16 C11 122.3(5) . . ?
O2 C16 C15 119.8(5) . . ?
C11 C16 C15 117.9(5) . . ?
C7' N1' C8' 122.7(4) . . ?
C1' O1' Tb1 147.3(3) . . ?
C1' O1' H1'B 106.4 . . ?
Tb1 O1' H1'B 106.4 . . ?
O1' C1' C2' 122.1(5) . . ?
O1' C1' C6' 121.2(5) . . ?
C2' C1' C6' 116.8(5) . . ?
C3' C2' C1' 121.7(5) . . ?
C3' C2' H2'A 119.2 . . ?
C1' C2' H2'A 119.2 . . ?
C2' C3' C4' 121.3(5) . . ?
C2' C3' H3'A 119.4 . . ?
C4' C3' H3'A 119.4 . . ?
C5' C4' C3' 119.5(5) . . ?
C5' C4' H4'A 120.2 . . ?
C3' C4' H4'A 120.2 . . ?
C4' C5' C6' 120.1(5) . . ?
C4' C5' H5'A 120.0 . . ?
C6' C5' H5'A 120.0 . . ?
C7' C6' C5' 118.1(5) . . ?
C7' C6' C1' 121.1(5) . . ?
C5' C6' C1' 120.7(5) . . ?
N1' C7' C6' 125.5(5) . . ?
N1' C7' H7'A 117.2 . . ?
C6' C7' H7'A 117.2 . . ?
N1' C8' C8' 109.0(5) . 3_665 ?
N1' C8' H8'B 109.9 . . ?
C8' C8' H8'B 109.9 3_665 . ?
N1' C8' H8'C 109.9 . . ?
C8' C8' H8'C 109.9 3_665 . ?
H8'B C8' H8'C 108.3 . . ?
O6 C17 H17A 109.5 . . ?
O6 C17 H17B 109.5 . . ?
H17A C17 H17B 109.5 . . ?
O6 C17 H17C 109.5 . . ?
H17A C17 H17C 109.5 . . ?
H17B C17 H17C 109.5 . . ?
C17 O6 Tb1 133.8(3) . . ?
C17 O6 H6C 109.5 . . ?
Tb1 O6 H6C 111.4 . . ?

loop_
_geom_bond_atom_site_label_1
_geom_bond_atom_site_label_2
_geom_bond_distance
_geom_bond_site_symmetry_2
_geom_bond_publ_flag
Tb1 O1 2.165(3) . ?
Tb1 O2 2.190(3) . ?
Tb1 O1' 2.201(4) . ?
Tb1 O6 2.360(3) . ?
Tb1 N1 2.435(5) . ?
Tb1 O3 2.450(4) . ?
Tb1 O4 2.496(4) . ?
Tb1 N2 2.502(4) . ?
Tb1 N3 2.887(5) . ?
N1 C7 1.292(6) . ?
N1 C8 1.472(7) . ?
N2 C10 1.283(7) . ?
N2 C9 1.467(7) . ?
O1 C1 1.293(6) . ?
O2 C16 1.316(6) . ?
O3 N3 1.268(5) . ?
N3 O5 1.235(5) . ?
N3 O4 1.261(6) . ?
C1 C2 1.385(8) . ?
C1 C6 1.426(7) . ?
C2 C3 1.377(8) . ?
C2 H2A 0.9300 . ?
C3 C4 1.392(8) . ?
C3 H3A 0.9300 . ?
C4 C5 1.370(8) . ?
C4 H4A 0.9300 . ?
C5 C6 1.406(7) . ?
C5 H5A 0.9300 . ?
C6 C7 1.442(7) . ?
C7 H7A 0.9300 . ?
C8 C9 1.522(7) . ?
C8 H8A 0.9700 . ?
C8 H8B 0.9700 . ?
C9 H9A 0.9700 . ?
C9 H9B 0.9700 . ?
C10 C11 1.449(8) . ?
C10 H10A 0.9300 . ?
C11 C12 1.402(8) . ?
C11 C16 1.408(8) . ?
C12 C13 1.383(10) . ?
C12 H12A 0.9300 . ?
C13 C14 1.398(9) . ?
C13 H13A 0.9300 . ?
C14 C15 1.381(7) . ?
C14 H14A 0.9300 . ?
C15 C16 1.414(7) . ?
C15 H15A 0.9300 . ?
N1' C7' 1.293(6) . ?
N1' C8' 1.460(6) . ?
O1' C1' 1.295(6) . ?
O1' H1'B 0.9300 . ?
C1' C2' 1.405(7) . ?
C1' C6' 1.426(7) . ?
C2' C3' 1.357(7) . ?
C2' H2'A 0.9300 . ?
C3' C4' 1.414(7) . ?
C3' H3'A 0.9300 . ?
C4' C5' 1.351(7) . ?
C4' H4'A 0.9300 . ?
C5' C6' 1.424(7) . ?
C5' H5'A 0.9300 . ?
C6' C7' 1.422(7) . ?
C7' H7'A 0.9300 . ?
C8' C8' 1.519(10) 3_665 ?
C8' H8'B 0.9700 . ?
C8' H8'C 0.9700 . ?
C17 O6 1.435(6) . ?
C17 H17A 0.9600 . ?
C17 H17B 0.9600 . ?
C17 H17C 0.9600 . ?
O6 H6C 0.8200 . ?
